data_1556632
loop_
_publ_author_name
'Miao, Hong-Jie'
'Wang, Le-Le'
'Han, Hua-Bin'
'Zhao, Yong-De'
'Wang, Qi-Lin'
'Bu, Zhan-Wei'

_publ_section_title
;
 Regio- and diastereoselective dearomatizations of N-alkyl activated
 azaarenes: the maximization of the reactive sites
;
_journal_issue 5
_journal_name_full 'Chemical Science'
_journal_page_first 1418
_journal_page_last 1424
_journal_paper_doi 10.1039/C9SC04880D
_journal_volume 11
_journal_year 2020
_chemical_formula_moiety 'C46 H42 Br N3 O'
_chemical_formula_sum 'C46 H42 Br N3 O'
_chemical_formula_weight 732.73
_space_group_crystal_system monoclinic
_space_group_IT_number 14
_space_group_name_Hall '-P 2yn'
_space_group_name_H-M_alt 'P 1 21/n 1'
_atom_sites_solution_hydrogens geom
_atom_sites_solution_primary iterative
_audit_creation_date 2018-10-26
_audit_creation_method
;
Olex2 1.2
(compiled 2018.05.29 svn.r3508 for OlexSys, GUI svn.r5506)
;
_audit_update_record
;
2019-08-17 deposited with the CCDC.	2019-12-17 downloaded from the CCDC.
;
_cell_angle_alpha 90
_cell_angle_beta 94.804(2)
_cell_angle_gamma 90
_cell_formula_units_Z 4
_cell_length_a 10.2078(3)
_cell_length_b 19.1520(5)
_cell_length_c 18.9514(4)
_cell_measurement_reflns_used 4592
_cell_measurement_temperature 293(2)
_cell_measurement_theta_max 70.8150
_cell_measurement_theta_min 4.6030
_cell_volume 3691.98(17)
_computing_cell_refinement
;
CrysAlisPro, Agilent Technologies,
Version 1.171.37.35 (release 13-08-2014 CrysAlis171 .NET)
(compiled Aug 13 2014,18:06:01)
;
_computing_data_collection
;
CrysAlisPro, Agilent Technologies,
Version 1.171.37.35 (release 13-08-2014 CrysAlis171 .NET)
(compiled Aug 13 2014,18:06:01)
;
_computing_data_reduction
;
CrysAlisPro, Agilent Technologies,
Version 1.171.37.35 (release 13-08-2014 CrysAlis171 .NET)
(compiled Aug 13 2014,18:06:01)
;
_computing_molecular_graphics 'Olex2 (Dolomanov et al., 2009)'
_computing_publication_material 'Olex2 (Dolomanov et al., 2009)'
_computing_structure_refinement 'ShelXL (Sheldrick, 2015)'
_computing_structure_solution
;
Superflip (Palatinus & Chapuis, 2007;Palatinus & van der Lee, 2008;
Palatinus et al., 2012)
;
_diffrn_ambient_temperature 293(2)
_diffrn_detector 'CCD plate'
_diffrn_detector_area_resol_mean 16.2312
_diffrn_detector_type Eos
_diffrn_measured_fraction_theta_full 1.000
_diffrn_measured_fraction_theta_max 1.000
_diffrn_measurement_details
;
#__ type_ start__ end____ width___ exp.time_
  1 omega  -43.00   20.00   1.0000    1.5000
omega____ theta____ kappa____ phi______ frames
    -      -33.5000   37.0000  150.0000 63

#__ type_ start__ end____ width___ exp.time_
  2 omega -103.00  -30.00   1.0000    1.5000
omega____ theta____ kappa____ phi______ frames
    -      -33.5000  -77.0000 -150.0000 73

#__ type_ start__ end____ width___ exp.time_
  3 omega  -57.00  -32.00   1.0000    1.5000
omega____ theta____ kappa____ phi______ frames
    -      -33.5000  178.0000 -180.0000 25

#__ type_ start__ end____ width___ exp.time_
  4 omega -108.00  -76.00   1.0000    1.5000
omega____ theta____ kappa____ phi______ frames
    -      -33.5000  178.0000 -180.0000 32

#__ type_ start__ end____ width___ exp.time_
  5 omega   58.00  109.00   1.0000    1.5000
omega____ theta____ kappa____ phi______ frames
    -       36.4734  178.0000  -90.0000 51

#__ type_ start__ end____ width___ exp.time_
  6 omega   -1.00   81.00   1.0000    1.5000
omega____ theta____ kappa____ phi______ frames
    -       36.4734   19.0000   30.0000 82

#__ type_ start__ end____ width___ exp.time_
  7 omega    8.00   45.00   1.0000    1.5000
omega____ theta____ kappa____ phi______ frames
    -       36.4734   77.0000    0.0000 37

#__ type_ start__ end____ width___ exp.time_
  8 omega    1.00   39.00   1.0000    1.5000
omega____ theta____ kappa____ phi______ frames
    -       36.4734  -99.0000  -60.0000 38

#__ type_ start__ end____ width___ exp.time_
  9 omega    2.00   49.00   1.0000    1.5000
omega____ theta____ kappa____ phi______ frames
    -       36.4734  -99.0000 -120.0000 47

#__ type_ start__ end____ width___ exp.time_
 10 omega   76.00  101.00   1.0000    1.5000
omega____ theta____ kappa____ phi______ frames
    -       36.4734   77.0000    0.0000 25

#__ type_ start__ end____ width___ exp.time_
 11 omega   75.00  105.00   1.0000    1.5000
omega____ theta____ kappa____ phi______ frames
    -       36.4734  178.0000  150.0000 30

#__ type_ start__ end____ width___ exp.time_
 12 omega   46.00   77.00   1.0000    1.5000
omega____ theta____ kappa____ phi______ frames
    -       36.4734  -99.0000  -60.0000 31

#__ type_ start__ end____ width___ exp.time_
 13 omega   40.00   84.00   1.0000    7.5000
omega____ theta____ kappa____ phi______ frames
    -      108.0000  -30.0000   90.0000 44

#__ type_ start__ end____ width___ exp.time_
 14 omega   57.00  105.00   1.0000    7.5000
omega____ theta____ kappa____ phi______ frames
    -      108.0000  -94.0000  -30.0000 48

#__ type_ start__ end____ width___ exp.time_
 15 omega   50.00   76.00   1.0000    7.5000
omega____ theta____ kappa____ phi______ frames
    -      108.0000  -30.0000  120.0000 26

#__ type_ start__ end____ width___ exp.time_
 16 omega  124.00  157.00   1.0000    7.5000
omega____ theta____ kappa____ phi______ frames
    -      108.0000  111.0000 -180.0000 33

#__ type_ start__ end____ width___ exp.time_
 17 omega   45.00   92.00   1.0000    7.5000
omega____ theta____ kappa____ phi______ frames
    -      108.0000  -94.0000   60.0000 47

#__ type_ start__ end____ width___ exp.time_
 18 omega   58.00   91.00   1.0000    7.5000
omega____ theta____ kappa____ phi______ frames
    -      108.0000  -30.0000 -180.0000 33

#__ type_ start__ end____ width___ exp.time_
 19 omega   44.00   89.00   1.0000    7.5000
omega____ theta____ kappa____ phi______ frames
    -      108.0000  -30.0000  150.0000 45

#__ type_ start__ end____ width___ exp.time_
 20 omega   44.00   98.00   1.0000    7.5000
omega____ theta____ kappa____ phi______ frames
    -      108.0000  -45.0000 -120.0000 54

#__ type_ start__ end____ width___ exp.time_
 21 omega   38.00   98.00   1.0000    7.5000
omega____ theta____ kappa____ phi______ frames
    -      108.0000  -45.0000  -60.0000 60

#__ type_ start__ end____ width___ exp.time_
 22 omega  111.00  169.00   1.0000    7.5000
omega____ theta____ kappa____ phi______ frames
    -      108.0000   61.0000  -90.0000 58
;
_diffrn_measurement_device 'four-circle diffractometer'
_diffrn_measurement_device_type 'Xcalibur, Eos, Gemini'
_diffrn_measurement_method '\w scans'
_diffrn_orient_matrix_UB_11 0.1391169000
_diffrn_orient_matrix_UB_12 -0.0170584000
_diffrn_orient_matrix_UB_13 -0.0208177000
_diffrn_orient_matrix_UB_21 0.0501147000
_diffrn_orient_matrix_UB_22 -0.0040021000
_diffrn_orient_matrix_UB_23 0.0788750000
_diffrn_orient_matrix_UB_31 -0.0326649000
_diffrn_orient_matrix_UB_32 -0.0785198000
_diffrn_orient_matrix_UB_33 0.0005240000
_diffrn_radiation_monochromator graphite
_diffrn_radiation_probe x-ray
_diffrn_radiation_type CuK\a
_diffrn_radiation_wavelength 1.54184
_diffrn_reflns_av_R_equivalents 0.0612
_diffrn_reflns_av_unetI/netI 0.0582
_diffrn_reflns_Laue_measured_fraction_full 1.000
_diffrn_reflns_Laue_measured_fraction_max 1.000
_diffrn_reflns_limit_h_max 10
_diffrn_reflns_limit_h_min -12
_diffrn_reflns_limit_k_max 14
_diffrn_reflns_limit_k_min -22
_diffrn_reflns_limit_l_max 22
_diffrn_reflns_limit_l_min -21
_diffrn_reflns_number 14208
_diffrn_reflns_point_group_measured_fraction_full 1.000
_diffrn_reflns_point_group_measured_fraction_max 1.000
_diffrn_reflns_theta_full 67.077
_diffrn_reflns_theta_max 67.077
_diffrn_reflns_theta_min 4.618
_diffrn_source 'Enhance (Cu) X-ray Source'
_exptl_absorpt_coefficient_mu 1.819
_exptl_absorpt_correction_type none
_exptl_crystal_colour colourless
_exptl_crystal_colour_primary colourless
_exptl_crystal_density_diffrn 1.318
_exptl_crystal_description prism
_exptl_crystal_F_000 1528
_exptl_crystal_size_max 0.18
_exptl_crystal_size_mid 0.14
_exptl_crystal_size_min 0.1
_refine_diff_density_max 1.014
_refine_diff_density_min -0.541
_refine_diff_density_rms 0.077
_refine_ls_extinction_method none
_refine_ls_goodness_of_fit_ref 1.044
_refine_ls_hydrogen_treatment constr
_refine_ls_matrix_type full
_refine_ls_number_parameters 473
_refine_ls_number_reflns 6586
_refine_ls_number_restraints 72
_refine_ls_restrained_S_all 1.048
_refine_ls_R_factor_all 0.0870
_refine_ls_R_factor_gt 0.0701
_refine_ls_shift/su_max 0.001
_refine_ls_shift/su_mean 0.000
_refine_ls_structure_factor_coef Fsqd
_refine_ls_weighting_details 'w=1/[\s^2^(Fo^2^)+(0.1123P)^2^+2.5906P] where P=(Fo^2^+2Fc^2^)/3'
_refine_ls_weighting_scheme calc
_refine_ls_wR_factor_gt 0.1909
_refine_ls_wR_factor_ref 0.2129
_reflns_Friedel_coverage 0.000
_reflns_number_gt 5036
_reflns_number_total 6586
_reflns_threshold_expression 'I > 2\s(I)'
_cod_data_source_file c9sc04880d2.cif
_cod_data_source_block 201810415
_cod_depositor_comments
;Adding full bibliography for 1556630--1556636.cif.

 Adding full bibliography for 1556630--1556636.cif.
;
_cod_original_cell_volume 3691.96(16)
_cod_database_code 1556632
_shelx_shelxl_version_number 2014/7
_chemical_oxdiff_formula C15H15O3N2Br1
_shelx_space_group_comment
;
The symmetry employed for this shelxl refinement is uniquely defined
by the following loop, which should always be used as a source of
symmetry information in preference to the above space-group names.
They are only intended as comments.
;
_shelx_estimated_absorpt_t_max 0.839
_shelx_estimated_absorpt_t_min 0.735
_reflns_odcompleteness_completeness 99.94
_reflns_odcompleteness_iscentric 1
_reflns_odcompleteness_theta 66.97
_olex2_refinement_description
;
1. Fixed Uiso
 At 1.2 times of:
  All C(H) groups, All C(H,H) groups
 At 1.5 times of:
  All C(H,H,H) groups
2. Uiso/Uaniso restraints and constraints
Uanis(C45A) \\sim Ueq, Uanis(C44A) \\sim Ueq, Uanis(C44) \\sim Ueq, Uanis(C45)
\\sim Ueq, Uanis(C46) \\sim Ueq, Uanis(C43) \\sim Ueq, Uanis(C43A) \\sim Ueq,
Uanis(C42A) \\sim Ueq, Uanis(C42) \\sim Ueq, Uanis(C41A) \\sim Ueq, Uanis(C41)
\\sim Ueq, Uanis(C46A) \\sim Ueq: with sigma of 0.01 and sigma for terminal
atoms of 0.02
Uanis(C40) = Uanis(C40A)
Uanis(C41) = Uanis(C41A)
Uanis(C46) = Uanis(C46A)
Uanis(C45) = Uanis(C45A)
Uanis(C44) = Uanis(C44A)
Uanis(C43) = Uanis(C43A)
Uanis(C42) = Uanis(C42A)
3. Others
 Sof(C40A)=Sof(H40C)=Sof(H40D)=1-FVAR(1)
 Sof(C40)=Sof(H40A)=Sof(H40B)=FVAR(1)
 Sof(C41A)=Sof(C42A)=Sof(H42A)=Sof(C43A)=Sof(H43A)=Sof(C44A)=Sof(H44A)=
 Sof(C45A)=Sof(H45A)=Sof(C46A)=Sof(H46A)=1-FVAR(2)
 Sof(C41)=Sof(C42)=Sof(H42)=Sof(C43)=Sof(H43)=Sof(C44)=Sof(H44)=Sof(C45)=
 Sof(H45)=Sof(C46)=Sof(H46)=FVAR(2)
4.a Ternary CH refined with riding coordinates:
 C15(H15), C22(H22), C23(H23), C31(H31)
4.b Secondary CH2 refined with riding coordinates:
 C10(H10A,H10B), C12(H12A,H12B), C24(H24A,H24B), C40(H40A,H40B), C40A(H40C,H40D)
4.c Aromatic/amide H refined with riding coordinates:
 C1(H1), C2(H2), C4(H4), C5(H5), C17(H17), C18(H18), C19(H19), C20(H20),
 C26(H26), C27(H27), C28(H28), C29(H29), C30(H30), C33(H33), C34(H34), C35(H35),
  C36(H36), C38(H38), C39(H39), C42A(H42A), C43A(H43A), C44A(H44A), C45A(H45A),
 C46A(H46A), C42(H42), C43(H43), C44(H44), C45(H45), C46(H46)
4.d Fitted hexagon refined as free rotating group:
 C41A(C42A,C43A,C44A,C45A,C46A)
4.e Idealised Me refined as rotating group:
 C13(H13A,H13B,H13C), C14(H14A,H14B,H14C)
;
_olex2_submission_special_instructions 'No special instructions were received'

loop_
_space_group_symop_operation_xyz
'x, y, z'
'-x+1/2, y+1/2, -z+1/2'
'-x, -y, -z'
'x-1/2, -y-1/2, z-1/2'

loop_
_atom_site_label
_atom_site_type_symbol
_atom_site_fract_x
_atom_site_fract_y
_atom_site_fract_z
_atom_site_U_iso_or_equiv
_atom_site_adp_type
_atom_site_occupancy
_atom_site_site_symmetry_order
_atom_site_calc_flag
_atom_site_refinement_flags_posn
_atom_site_refinement_flags_adp
_atom_site_refinement_flags_occupancy
_atom_site_disorder_assembly
_atom_site_disorder_group
Br1 Br -0.36009(6) 0.90671(4) 0.70401(3) 0.0917(3) Uani 1 1 d . . . . .
C1 C -0.2227(3) 0.81395(19) 0.5282(2) 0.0452(8) Uani 1 1 d . . . . .
H1 H -0.2328 0.7709 0.5057 0.054 Uiso 1 1 calc R . . . .
C2 C -0.2848(4) 0.8266(2) 0.5890(2) 0.0533(9) Uani 1 1 d . . . . .
H2 H -0.3349 0.7919 0.6081 0.064 Uiso 1 1 calc R . . . .
C3 C -0.2721(4) 0.8904(2) 0.62096(19) 0.0513(9) Uani 1 1 d . . . . .
C4 C -0.1988(4) 0.9419(2) 0.5952(2) 0.0558(10) Uani 1 1 d . . . . .
H4 H -0.1922 0.9853 0.6171 0.067 Uiso 1 1 calc R . . . .
C5 C -0.1336(4) 0.9283(2) 0.5353(2) 0.0482(8) Uani 1 1 d . . . . .
H5 H -0.0805 0.9627 0.5180 0.058 Uiso 1 1 calc R . . . .
C6 C -0.1458(3) 0.86489(17) 0.50060(16) 0.0355(7) Uani 1 1 d . . . . .
C7 C -0.0690(3) 0.89101(18) 0.38386(18) 0.0403(7) Uani 1 1 d . . . . .
C8 C 0.0219(3) 0.87891(18) 0.33594(19) 0.0412(7) Uani 1 1 d . . . . .
C9 C 0.0198(4) 0.9169(2) 0.2705(2) 0.0639(12) Uani 1 1 d . . . . .
C10 C -0.0760(5) 0.9780(2) 0.2602(2) 0.0648(11) Uani 1 1 d . . . . .
H10A H -0.0329 1.0199 0.2791 0.078 Uiso 1 1 calc R . . . .
H10B H -0.0974 0.9851 0.2099 0.078 Uiso 1 1 calc R . . . .
C11 C -0.2014(3) 0.96785(18) 0.29516(18) 0.0422(7) Uani 1 1 d . . . . .
C12 C -0.1704(4) 0.9491(2) 0.3736(2) 0.0536(9) Uani 1 1 d . . . . .
H12A H -0.1376 0.9903 0.3992 0.064 Uiso 1 1 calc R . . . .
H12B H -0.2506 0.9346 0.3934 0.064 Uiso 1 1 calc R . . . .
C13 C -0.2833(5) 0.9083(3) 0.2594(3) 0.0747(14) Uani 1 1 d . . . . .
H13A H -0.3627 0.9025 0.2826 0.112 Uiso 1 1 calc GR . . . .
H13B H -0.2334 0.8658 0.2629 0.112 Uiso 1 1 calc GR . . . .
H13C H -0.3051 0.9195 0.2105 0.112 Uiso 1 1 calc GR . . . .
C14 C -0.2870(5) 1.0325(3) 0.2904(3) 0.0763(15) Uani 1 1 d . . . . .
H14A H -0.3675 1.0232 0.3115 0.115 Uiso 1 1 calc GR . . . .
H14B H -0.3063 1.0450 0.2416 0.115 Uiso 1 1 calc GR . . . .
H14C H -0.2415 1.0702 0.3151 0.115 Uiso 1 1 calc GR . . . .
C15 C 0.1226(3) 0.82176(17) 0.35197(16) 0.0351(7) Uani 1 1 d . . . . .
H15 H 0.1559 0.8059 0.3077 0.042 Uiso 1 1 calc R . . . .
C16 C 0.2354(3) 0.84907(16) 0.40059(17) 0.0359(7) Uani 1 1 d . . . . .
C17 C 0.3363(4) 0.88669(19) 0.3727(2) 0.0475(8) Uani 1 1 d . . . . .
H17 H 0.3375 0.8911 0.3239 0.057 Uiso 1 1 calc R . . . .
C18 C 0.4345(4) 0.9175(2) 0.4168(3) 0.0569(10) Uani 1 1 d . . . . .
H18 H 0.5016 0.9419 0.3975 0.068 Uiso 1 1 calc R . . . .
C19 C 0.4332(4) 0.9122(2) 0.4892(3) 0.0579(11) Uani 1 1 d . . . . .
H19 H 0.4985 0.9335 0.5188 0.069 Uiso 1 1 calc R . . . .
C20 C 0.3335(4) 0.87467(18) 0.5176(2) 0.0479(8) Uani 1 1 d . . . . .
H20 H 0.3324 0.8716 0.5665 0.057 Uiso 1 1 calc R . . . .
C21 C 0.2354(3) 0.84162(16) 0.47442(17) 0.0371(7) Uani 1 1 d . . . . .
C22 C 0.1308(3) 0.79904(15) 0.50634(15) 0.0321(6) Uani 1 1 d . . . . .
H22 H 0.0986 0.8265 0.5450 0.038 Uiso 1 1 calc R . . . .
C23 C 0.0144(3) 0.78617(15) 0.45175(15) 0.0310(6) Uani 1 1 d . . . . .
H23 H -0.0385 0.7485 0.4698 0.037 Uiso 1 1 calc R . . . .
C24 C -0.0418(4) 0.72883(19) 0.33945(18) 0.0435(8) Uani 1 1 d . . . . .
H24A H -0.0115 0.7238 0.2926 0.052 Uiso 1 1 calc R . . . .
H24B H -0.1194 0.7583 0.3355 0.052 Uiso 1 1 calc R . . . .
C25 C -0.0773(3) 0.65819(18) 0.36675(17) 0.0400(7) Uani 1 1 d . . . . .
C26 C 0.0186(4) 0.60650(19) 0.37624(19) 0.0456(8) Uani 1 1 d . . . . .
H26 H 0.1041 0.6158 0.3654 0.055 Uiso 1 1 calc R . . . .
C27 C -0.0125(5) 0.5415(2) 0.4016(2) 0.0588(10) Uani 1 1 d . . . . .
H27 H 0.0521 0.5072 0.4075 0.071 Uiso 1 1 calc R . . . .
C28 C -0.1377(5) 0.5271(2) 0.4183(2) 0.0653(12) Uani 1 1 d . . . . .
H28 H -0.1581 0.4832 0.4353 0.078 Uiso 1 1 calc R . . . .
C29 C -0.2331(4) 0.5778(3) 0.4101(2) 0.0655(12) Uani 1 1 d . . . . .
H29 H -0.3179 0.5682 0.4219 0.079 Uiso 1 1 calc R . . . .
C30 C -0.2032(4) 0.6433(2) 0.3841(2) 0.0519(9) Uani 1 1 d . . . . .
H30 H -0.2683 0.6772 0.3783 0.062 Uiso 1 1 calc R . . . .
C31 C 0.1754(3) 0.72555(16) 0.53763(16) 0.0343(6) Uani 1 1 d . . . . .
H31 H 0.1763 0.6922 0.4985 0.041 Uiso 1 1 calc R . . . .
C32 C 0.0745(3) 0.70161(17) 0.58682(17) 0.0404(7) Uani 1 1 d . . . . .
C33 C -0.0290(4) 0.65703(18) 0.5660(2) 0.0477(8) Uani 1 1 d . . . . .
H33 H -0.0321 0.6354 0.5219 0.057 Uiso 1 1 calc R . . . .
C34 C -0.1281(5) 0.6444(2) 0.6104(3) 0.0667(12) Uani 1 1 d . . . . .
H34 H -0.1976 0.6150 0.5958 0.080 Uiso 1 1 calc R . . . .
C35 C -0.1231(5) 0.6753(3) 0.6754(3) 0.0771(15) Uani 1 1 d . . . . .
H35 H -0.1906 0.6678 0.7046 0.092 Uiso 1 1 calc R . . . .
C36 C -0.0178(6) 0.7181(3) 0.6985(2) 0.0741(14) Uani 1 1 d . . . . .
H36 H -0.0153 0.7386 0.7431 0.089 Uiso 1 1 calc R . . . .
C37 C 0.0843(4) 0.7305(2) 0.65525(19) 0.0528(9) Uani 1 1 d . . . . .
C38 C 0.2066(5) 0.7647(2) 0.6789(2) 0.0630(11) Uani 1 1 d . . . . .
H38 H 0.2118 0.7926 0.7191 0.076 Uiso 1 1 calc R . . . .
C39 C 0.3126(4) 0.7558(2) 0.6423(2) 0.0574(10) Uani 1 1 d . . . . .
H39 H 0.3941 0.7705 0.6624 0.069 Uiso 1 1 calc R . . . .
C40 C 0.4262(5) 0.7119(3) 0.5409(4) 0.0616(15) Uani 0.773(8) 1 d . . P A 1
H40A H 0.4945 0.6965 0.5761 0.074 Uiso 0.773(8) 1 calc R . P A 1
H40B H 0.4554 0.7552 0.5208 0.074 Uiso 0.773(8) 1 calc R . P A 1
C40A C 0.3876(17) 0.6662(10) 0.5679(12) 0.0616(15) Uani 0.227(8) 1 d . . P A 2
H40C H 0.3477 0.6255 0.5878 0.074 Uiso 0.227(8) 1 calc R . P A 2
H40D H 0.4719 0.6739 0.5944 0.074 Uiso 0.227(8) 1 calc R . P A 2
C41 C 0.4103(7) 0.6582(4) 0.4835(4) 0.0518(11) Uani 0.793(7) 1 d . U P A 1
C41A C 0.410(2) 0.6517(11) 0.4928(8) 0.0518(11) Uani 0.207(7) 1 d . U P A 2
C42A C 0.380(2) 0.5872(9) 0.4619(12) 0.0610(15) Uani 0.207(7) 1 d G U P A 2
H42A H 0.3524 0.5506 0.4893 0.073 Uiso 0.207(7) 1 calc R . P A 2
C43A C 0.391(2) 0.5774(9) 0.3900(12) 0.0703(17) Uani 0.207(7) 1 d G U P A 2
H43A H 0.3715 0.5343 0.3693 0.084 Uiso 0.207(7) 1 calc R . P A 2
C44A C 0.433(2) 0.6322(12) 0.3490(9) 0.0774(18) Uani 0.207(7) 1 d G U P A 2
H44A H 0.4403 0.6256 0.3009 0.093 Uiso 0.207(7) 1 calc R . P A 2
C45A C 0.4623(18) 0.6967(9) 0.3800(9) 0.082(2) Uani 0.207(7) 1 d G U P A 2
H45A H 0.4899 0.7333 0.3525 0.098 Uiso 0.207(7) 1 calc R . P A 2
C46A C 0.4509(19) 0.7064(8) 0.4519(10) 0.0700(17) Uani 0.207(7) 1 d G U P A 2
H46A H 0.4708 0.7496 0.4726 0.084 Uiso 0.207(7) 1 calc R . P A 2
C42 C 0.3903(6) 0.5886(3) 0.5000(4) 0.0610(15) Uani 0.793(7) 1 d . U P A 1
H42 H 0.3877 0.5749 0.5470 0.073 Uiso 0.793(7) 1 calc R . P A 1
C43 C 0.3741(6) 0.5399(3) 0.4459(4) 0.0703(17) Uani 0.793(7) 1 d . U P A 1
H43 H 0.3596 0.4934 0.4574 0.084 Uiso 0.793(7) 1 calc R . P A 1
C44 C 0.3788(7) 0.5575(4) 0.3767(4) 0.0774(18) Uani 0.793(7) 1 d . U P A 1
H44 H 0.3681 0.5238 0.3414 0.093 Uiso 0.793(7) 1 calc R . P A 1
C45 C 0.3995(7) 0.6255(5) 0.3604(4) 0.082(2) Uani 0.793(7) 1 d . U P A 1
H45 H 0.4034 0.6383 0.3133 0.098 Uiso 0.793(7) 1 calc R . P A 1
C46 C 0.4150(6) 0.6765(3) 0.4133(4) 0.0700(17) Uani 0.793(7) 1 d . U P A 1
H46 H 0.4285 0.7228 0.4011 0.084 Uiso 0.793(7) 1 calc R . P A 1
N1 N -0.0722(3) 0.84935(14) 0.44203(14) 0.0365(6) Uani 1 1 d . . . . .
N2 N 0.0611(2) 0.76250(13) 0.38629(13) 0.0329(5) Uani 1 1 d . . . . .
N3 N 0.3051(3) 0.72575(16) 0.57641(16) 0.0450(7) Uani 1 1 d . . . . .
O1 O 0.0948(4) 0.9028(2) 0.22473(19) 0.0924(14) Uani 1 1 d . . . . .

loop_
_atom_site_aniso_label
_atom_site_aniso_U_11
_atom_site_aniso_U_22
_atom_site_aniso_U_33
_atom_site_aniso_U_23
_atom_site_aniso_U_13
_atom_site_aniso_U_12
Br1 0.0830(4) 0.1458(6) 0.0506(3) 0.0005(3) 0.0310(3) 0.0306(4)
C1 0.0403(17) 0.0482(19) 0.049(2) 0.0044(16) 0.0164(15) -0.0019(15)
C2 0.048(2) 0.064(2) 0.051(2) 0.0167(18) 0.0199(17) 0.0016(18)
C3 0.0405(18) 0.081(3) 0.0336(17) 0.0030(17) 0.0100(14) 0.0158(18)
C4 0.052(2) 0.061(2) 0.054(2) -0.0123(19) 0.0091(18) 0.0063(18)
C5 0.0427(18) 0.0479(19) 0.056(2) 0.0026(17) 0.0138(16) -0.0018(15)
C6 0.0300(14) 0.0460(17) 0.0312(15) 0.0059(13) 0.0069(12) 0.0049(13)
C7 0.0377(16) 0.0459(17) 0.0383(17) 0.0121(14) 0.0086(14) 0.0068(14)
C8 0.0367(16) 0.0485(18) 0.0393(17) 0.0138(14) 0.0083(14) 0.0074(14)
C9 0.056(2) 0.084(3) 0.056(2) 0.034(2) 0.025(2) 0.023(2)
C10 0.071(3) 0.069(3) 0.055(2) 0.022(2) 0.009(2) 0.010(2)
C11 0.0421(17) 0.0451(18) 0.0389(17) 0.0065(14) -0.0008(14) 0.0092(15)
C12 0.052(2) 0.059(2) 0.050(2) 0.0152(18) 0.0110(17) 0.0158(18)
C13 0.072(3) 0.082(3) 0.068(3) -0.002(2) -0.014(2) 0.002(2)
C14 0.086(3) 0.081(3) 0.064(3) 0.031(2) 0.017(2) 0.038(3)
C15 0.0345(15) 0.0427(16) 0.0293(15) 0.0035(12) 0.0092(12) 0.0047(13)
C16 0.0351(15) 0.0342(15) 0.0394(16) 0.0031(13) 0.0084(13) 0.0043(12)
C17 0.0409(18) 0.0505(19) 0.053(2) 0.0070(16) 0.0162(16) 0.0026(15)
C18 0.0417(19) 0.051(2) 0.079(3) 0.0101(19) 0.0113(19) -0.0088(16)
C19 0.045(2) 0.050(2) 0.076(3) 0.0041(19) -0.012(2) -0.0112(17)
C20 0.051(2) 0.0413(18) 0.049(2) 0.0037(15) -0.0082(16) -0.0044(15)
C21 0.0405(17) 0.0334(15) 0.0375(16) 0.0019(13) 0.0037(13) 0.0014(13)
C22 0.0358(15) 0.0346(15) 0.0259(14) 0.0004(12) 0.0029(12) 0.0008(12)
C23 0.0311(14) 0.0343(14) 0.0277(14) 0.0059(11) 0.0042(11) 0.0034(12)
C24 0.0486(19) 0.0499(19) 0.0306(15) 0.0007(14) -0.0048(14) -0.0024(15)
C25 0.0431(17) 0.0468(18) 0.0290(15) -0.0062(13) -0.0025(13) -0.0060(14)
C26 0.0418(18) 0.054(2) 0.0412(18) -0.0076(15) 0.0038(15) -0.0021(15)
C27 0.068(3) 0.046(2) 0.061(2) -0.0016(18) -0.002(2) 0.0001(19)
C28 0.077(3) 0.056(2) 0.061(3) 0.006(2) -0.006(2) -0.025(2)
C29 0.053(2) 0.086(3) 0.057(3) 0.005(2) 0.0027(19) -0.028(2)
C30 0.0403(18) 0.068(2) 0.046(2) -0.0028(18) -0.0027(15) -0.0065(17)
C31 0.0361(15) 0.0357(15) 0.0302(15) -0.0005(12) -0.0026(12) 0.0014(12)
C32 0.0475(18) 0.0404(16) 0.0334(16) 0.0100(13) 0.0034(14) 0.0061(14)
C33 0.052(2) 0.0425(18) 0.049(2) 0.0111(15) 0.0041(16) -0.0017(15)
C34 0.061(3) 0.064(2) 0.076(3) 0.027(2) 0.013(2) -0.007(2)
C35 0.074(3) 0.094(4) 0.066(3) 0.037(3) 0.028(3) 0.007(3)
C36 0.099(4) 0.087(3) 0.039(2) 0.016(2) 0.018(2) 0.017(3)
C37 0.072(3) 0.055(2) 0.0318(17) 0.0063(15) 0.0064(17) 0.0080(19)
C38 0.097(3) 0.060(2) 0.0298(17) -0.0039(16) -0.007(2) 0.003(2)
C39 0.068(3) 0.057(2) 0.043(2) 0.0055(17) -0.0255(19) -0.0060(19)
C40 0.038(2) 0.051(3) 0.095(4) -0.002(3) -0.002(2) 0.000(2)
C40A 0.038(2) 0.051(3) 0.095(4) -0.002(3) -0.002(2) 0.000(2)
C41 0.0323(16) 0.051(2) 0.073(3) 0.004(2) 0.0082(19) 0.0088(16)
C41A 0.0323(16) 0.051(2) 0.073(3) 0.004(2) 0.0082(19) 0.0088(16)
C42A 0.057(3) 0.053(2) 0.073(4) 0.000(3) 0.012(3) 0.001(2)
C43A 0.059(3) 0.059(3) 0.095(4) -0.012(3) 0.015(3) 0.001(2)
C44A 0.058(3) 0.087(4) 0.088(4) -0.027(3) 0.010(3) 0.006(3)
C45A 0.062(4) 0.113(5) 0.071(4) 0.005(4) 0.017(3) 0.014(3)
C46A 0.054(3) 0.071(3) 0.086(4) 0.016(3) 0.015(3) 0.006(3)
C42 0.057(3) 0.053(2) 0.073(4) 0.000(3) 0.012(3) 0.001(2)
C43 0.059(3) 0.059(3) 0.095(4) -0.012(3) 0.015(3) 0.001(2)
C44 0.058(3) 0.087(4) 0.088(4) -0.027(3) 0.010(3) 0.006(3)
C45 0.062(4) 0.113(5) 0.071(4) 0.005(4) 0.017(3) 0.014(3)
C46 0.054(3) 0.071(3) 0.086(4) 0.016(3) 0.015(3) 0.006(3)
N1 0.0346(13) 0.0416(14) 0.0347(14) 0.0092(11) 0.0106(11) 0.0069(11)
N2 0.0342(13) 0.0386(13) 0.0258(12) 0.0014(10) 0.0021(10) 0.0008(10)
N3 0.0425(15) 0.0489(16) 0.0416(15) 0.0022(13) -0.0084(12) 0.0019(13)
O1 0.089(2) 0.130(3) 0.065(2) 0.056(2) 0.0492(19) 0.055(2)

loop_
_atom_type_symbol
_atom_type_description
_atom_type_scat_dispersion_real
_atom_type_scat_dispersion_imag
_atom_type_scat_source
C C 0.0181 0.0091 'International Tables Vol C Tables 4.2.6.8 and 6.1.1.4'
H H 0.0000 0.0000 'International Tables Vol C Tables 4.2.6.8 and 6.1.1.4'
Br Br -0.6763 1.2805 'International Tables Vol C Tables 4.2.6.8 and 6.1.1.4'
N N 0.0311 0.0180 'International Tables Vol C Tables 4.2.6.8 and 6.1.1.4'
O O 0.0492 0.0322 'International Tables Vol C Tables 4.2.6.8 and 6.1.1.4'

loop_
_geom_angle_atom_site_label_1
_geom_angle_atom_site_label_2
_geom_angle_atom_site_label_3
_geom_angle
C2 C1 H1 119.8
C6 C1 H1 119.8
C6 C1 C2 120.4(4)
C1 C2 H2 120.2
C3 C2 C1 119.6(4)
C3 C2 H2 120.2
C2 C3 Br1 118.7(3)
C4 C3 Br1 119.5(3)
C4 C3 C2 121.8(3)
C3 C4 H4 120.8
C3 C4 C5 118.4(4)
C5 C4 H4 120.8
C4 C5 H5 119.2
C6 C5 C4 121.6(3)
C6 C5 H5 119.2
C1 C6 N1 120.1(3)
C5 C6 C1 118.2(3)
C5 C6 N1 121.5(3)
C8 C7 C12 122.0(3)
N1 C7 C8 120.0(3)
N1 C7 C12 118.0(3)
C7 C8 C9 121.6(3)
C7 C8 C15 118.4(3)
C9 C8 C15 120.0(3)
C8 C9 C10 117.4(3)
O1 C9 C8 122.1(4)
O1 C9 C10 120.5(4)
C9 C10 H10A 108.8
C9 C10 H10B 108.8
H10A C10 H10B 107.7
C11 C10 C9 113.9(3)
C11 C10 H10A 108.8
C11 C10 H10B 108.8
C10 C11 C12 110.0(3)
C10 C11 C13 110.7(4)
C10 C11 C14 112.1(3)
C12 C11 C13 108.3(3)
C14 C11 C12 108.7(3)
C14 C11 C13 106.9(4)
C7 C12 C11 112.2(3)
C7 C12 H12A 109.2
C7 C12 H12B 109.2
C11 C12 H12A 109.2
C11 C12 H12B 109.2
H12A C12 H12B 107.9
C11 C13 H13A 109.5
C11 C13 H13B 109.5
C11 C13 H13C 109.5
H13A C13 H13B 109.5
H13A C13 H13C 109.5
H13B C13 H13C 109.5
C11 C14 H14A 109.5
C11 C14 H14B 109.5
C11 C14 H14C 109.5
H14A C14 H14B 109.5
H14A C14 H14C 109.5
H14B C14 H14C 109.5
C8 C15 H15 109.3
C16 C15 C8 110.0(3)
C16 C15 H15 109.3
N2 C15 C8 109.7(3)
N2 C15 H15 109.3
N2 C15 C16 109.2(2)
C17 C16 C15 119.9(3)
C17 C16 C21 119.4(3)
C21 C16 C15 120.6(3)
C16 C17 H17 119.6
C18 C17 C16 120.8(4)
C18 C17 H17 119.6
C17 C18 H18 119.9
C19 C18 C17 120.3(4)
C19 C18 H18 119.9
C18 C19 H19 120.3
C18 C19 C20 119.5(4)
C20 C19 H19 120.3
C19 C20 H20 119.3
C19 C20 C21 121.4(4)
C21 C20 H20 119.3
C16 C21 C22 120.8(3)
C20 C21 C16 118.6(3)
C20 C21 C22 120.6(3)
C21 C22 H22 107.6
C21 C22 C23 110.6(2)
C21 C22 C31 116.1(3)
C23 C22 H22 107.6
C23 C22 C31 107.1(2)
C31 C22 H22 107.6
C22 C23 H23 107.5
N1 C23 C22 111.7(2)
N1 C23 H23 107.5
N2 C23 C22 109.8(2)
N2 C23 H23 107.5
N2 C23 N1 112.5(2)
H24A C24 H24B 108.0
C25 C24 H24A 109.3
C25 C24 H24B 109.3
N2 C24 H24A 109.3
N2 C24 H24B 109.3
N2 C24 C25 111.6(3)
C26 C25 C24 119.8(3)
C30 C25 C24 121.5(3)
C30 C25 C26 118.7(3)
C25 C26 H26 119.8
C27 C26 C25 120.4(4)
C27 C26 H26 119.8
C26 C27 H27 119.8
C28 C27 C26 120.5(4)
C28 C27 H27 119.8
C27 C28 H28 120.1
C27 C28 C29 119.9(4)
C29 C28 H28 120.1
C28 C29 H29 119.9
C28 C29 C30 120.2(4)
C30 C29 H29 119.9
C25 C30 C29 120.4(4)
C25 C30 H30 119.8
C29 C30 H30 119.8
C22 C31 H31 108.5
C32 C31 C22 108.1(2)
C32 C31 H31 108.5
N3 C31 C22 114.1(3)
N3 C31 H31 108.5
N3 C31 C32 109.0(3)
C33 C32 C31 123.4(3)
C33 C32 C37 119.9(3)
C37 C32 C31 116.6(3)
C32 C33 H33 119.7
C32 C33 C34 120.5(4)
C34 C33 H33 119.7
C33 C34 H34 120.1
C35 C34 C33 119.9(5)
C35 C34 H34 120.1
C34 C35 H35 119.7
C34 C35 C36 120.5(4)
C36 C35 H35 119.7
C35 C36 H36 119.7
C35 C36 C37 120.7(4)
C37 C36 H36 119.7
C32 C37 C38 117.2(4)
C36 C37 C32 118.3(4)
C36 C37 C38 124.1(4)
C37 C38 H38 120.2
C39 C38 C37 119.6(4)
C39 C38 H38 120.2
C38 C39 H39 118.7
C38 C39 N3 122.5(4)
N3 C39 H39 118.7
H40A C40 H40B 107.6
C41 C40 H40A 108.7
C41 C40 H40B 108.7
N3 C40 H40A 108.7
N3 C40 H40B 108.7
N3 C40 C41 114.2(5)
H40C C40A H40D 107.8
C41A C40A H40C 108.9
C41A C40A H40D 108.9
N3 C40A H40C 108.9
N3 C40A H40D 108.9
N3 C40A C41A 113.2(17)
C42 C41 C40 120.3(7)
C46 C41 C40 121.0(6)
C46 C41 C42 118.6(7)
C42A C41A C40A 121.6(14)
C42A C41A C46A 120.0
C46A C41A C40A 118.1(14)
C41A C42A H42A 120.0
C43A C42A C41A 120.0
C43A C42A H42A 120.0
C42A C43A H43A 120.0
C42A C43A C44A 120.0
C44A C43A H43A 120.0
C43A C44A H44A 120.0
C45A C44A C43A 120.0
C45A C44A H44A 120.0
C44A C45A H45A 120.0
C46A C45A C44A 120.0
C46A C45A H45A 120.0
C41A C46A H46A 120.0
C45A C46A C41A 120.0
C45A C46A H46A 120.0
C41 C42 H42 120.3
C43 C42 C41 119.3(7)
C43 C42 H42 120.3
C42 C43 H43 118.8
C44 C43 C42 122.3(6)
C44 C43 H43 118.8
C43 C44 H44 120.8
C43 C44 C45 118.5(7)
C45 C44 H44 120.8
C44 C45 H45 119.5
C44 C45 C46 121.0(7)
C46 C45 H45 119.5
C41 C46 C45 120.2(6)
C41 C46 H46 119.9
C45 C46 H46 119.9
C6 N1 C23 114.6(2)
C7 N1 C6 123.9(3)
C7 N1 C23 121.2(3)
C23 N2 C15 108.8(2)
C23 N2 C24 112.8(3)
C24 N2 C15 112.4(2)
C31 N3 C40 121.8(3)
C39 N3 C31 116.0(3)
C39 N3 C40 120.3(4)
C39 N3 C40A 116.6(9)
C40A N3 C31 117.2(8)

loop_
_geom_bond_atom_site_label_1
_geom_bond_atom_site_label_2
_geom_bond_distance
Br1 C3 1.902(4)
C1 H1 0.9300
C1 C2 1.383(5)
C1 C6 1.382(5)
C2 H2 0.9300
C2 C3 1.364(6)
C3 C4 1.354(6)
C4 H4 0.9300
C4 C5 1.388(5)
C5 H5 0.9300
C5 C6 1.382(5)
C6 N1 1.423(4)
C7 C8 1.372(5)
C7 C12 1.521(5)
C7 N1 1.363(4)
C8 C9 1.436(5)
C8 C15 1.515(4)
C9 C10 1.527(6)
C9 O1 1.234(5)
C10 H10A 0.9700
C10 H10B 0.9700
C10 C11 1.502(6)
C11 C12 1.537(5)
C11 C13 1.537(6)
C11 C14 1.513(5)
C12 H12A 0.9700
C12 H12B 0.9700
C13 H13A 0.9600
C13 H13B 0.9600
C13 H13C 0.9600
C14 H14A 0.9600
C14 H14B 0.9600
C14 H14C 0.9600
C15 H15 0.9800
C15 C16 1.507(5)
C15 N2 1.474(4)
C16 C17 1.396(5)
C16 C21 1.406(5)
C17 H17 0.9300
C17 C18 1.382(6)
C18 H18 0.9300
C18 C19 1.376(7)
C19 H19 0.9300
C19 C20 1.391(6)
C20 H20 0.9300
C20 C21 1.391(5)
C21 C22 1.510(4)
C22 H22 0.9800
C22 C23 1.529(4)
C22 C31 1.580(4)
C23 H23 0.9800
C23 N1 1.501(4)
C23 N2 1.439(4)
C24 H24A 0.9700
C24 H24B 0.9700
C24 C25 1.504(5)
C24 N2 1.467(4)
C25 C26 1.394(5)
C25 C30 1.383(5)
C26 H26 0.9300
C26 C27 1.381(6)
C27 H27 0.9300
C27 C28 1.371(7)
C28 H28 0.9300
C28 C29 1.374(7)
C29 H29 0.9300
C29 C30 1.391(6)
C30 H30 0.9300
C31 H31 0.9800
C31 C32 1.517(5)
C31 N3 1.459(4)
C32 C33 1.390(5)
C32 C37 1.406(5)
C33 H33 0.9300
C33 C34 1.390(6)
C34 H34 0.9300
C34 C35 1.364(8)
C35 H35 0.9300
C35 C36 1.392(8)
C36 H36 0.9300
C36 C37 1.399(6)
C37 C38 1.446(7)
C38 H38 0.9300
C38 C39 1.344(7)
C39 H39 0.9300
C39 N3 1.371(5)
C40 H40A 0.9700
C40 H40B 0.9700
C40 C41 1.496(9)
C40 N3 1.481(6)
C40A H40C 0.9700
C40A H40D 0.9700
C40A C41A 1.49(3)
C40A N3 1.436(18)
C41 C42 1.387(8)
C41 C46 1.380(10)
C41A C42A 1.3900
C41A C46A 1.3900
C42A H42A 0.9300
C42A C43A 1.3900
C43A H43A 0.9300
C43A C44A 1.3900
C44A H44A 0.9300
C44A C45A 1.3900
C45A H45A 0.9300
C45A C46A 1.3900
C46A H46A 0.9300
C42 H42 0.9300
C42 C43 1.387(9)
C43 H43 0.9300
C43 C44 1.359(11)
C44 H44 0.9300
C44 C45 1.359(11)
C45 H45 0.9300
C45 C46 1.400(11)
C46 H46 0.9300

loop_
_geom_torsion_atom_site_label_1
_geom_torsion_atom_site_label_2
_geom_torsion_atom_site_label_3
_geom_torsion_atom_site_label_4
_geom_torsion
Br1 C3 C4 C5 178.9(3)
C1 C2 C3 Br1 179.3(3)
C1 C2 C3 C4 -0.8(6)
C1 C6 N1 C7 133.2(4)
C1 C6 N1 C23 -52.6(4)
C2 C1 C6 C5 -0.3(5)
C2 C1 C6 N1 174.0(3)
C2 C3 C4 C5 -1.0(6)
C3 C4 C5 C6 2.2(6)
C4 C5 C6 C1 -1.6(6)
C4 C5 C6 N1 -175.7(3)
C5 C6 N1 C7 -52.7(5)
C5 C6 N1 C23 121.4(3)
C6 C1 C2 C3 1.4(6)
C7 C8 C9 C10 7.8(7)
C7 C8 C9 O1 -174.4(5)
C7 C8 C15 C16 -83.0(4)
C7 C8 C15 N2 37.3(4)
C8 C7 C12 C11 26.1(5)
C8 C7 N1 C6 168.3(3)
C8 C7 N1 C23 -5.5(5)
C8 C9 C10 C11 -32.9(6)
C8 C15 C16 C17 -82.3(4)
C8 C15 C16 C21 92.9(3)
C8 C15 N2 C23 -61.0(3)
C8 C15 N2 C24 64.7(3)
C9 C8 C15 C16 99.6(4)
C9 C8 C15 N2 -140.1(4)
C9 C10 C11 C12 52.8(5)
C9 C10 C11 C13 -66.8(5)
C9 C10 C11 C14 173.9(4)
C10 C11 C12 C7 -48.7(5)
C12 C7 C8 C9 -5.1(6)
C12 C7 C8 C15 177.6(3)
C12 C7 N1 C6 -13.1(5)
C12 C7 N1 C23 173.1(3)
C13 C11 C12 C7 72.4(4)
C14 C11 C12 C7 -171.8(4)
C15 C8 C9 C10 -174.8(4)
C15 C8 C9 O1 3.0(8)
C15 C16 C17 C18 174.2(3)
C15 C16 C21 C20 -172.6(3)
C15 C16 C21 C22 7.1(4)
C16 C15 N2 C23 59.7(3)
C16 C15 N2 C24 -174.6(3)
C16 C17 C18 C19 -0.8(6)
C16 C21 C22 C23 -16.1(4)
C16 C21 C22 C31 106.1(3)
C17 C16 C21 C20 2.7(5)
C17 C16 C21 C22 -177.7(3)
C17 C18 C19 C20 1.0(6)
C18 C19 C20 C21 0.7(6)
C19 C20 C21 C16 -2.5(5)
C19 C20 C21 C22 177.8(3)
C20 C21 C22 C23 163.5(3)
C20 C21 C22 C31 -74.2(4)
C21 C16 C17 C18 -1.1(5)
C21 C22 C23 N1 -77.7(3)
C21 C22 C23 N2 47.8(3)
C21 C22 C31 C32 162.1(3)
C21 C22 C31 N3 40.7(4)
C22 C23 N1 C6 -70.3(3)
C22 C23 N1 C7 104.0(3)
C22 C23 N2 C15 -72.3(3)
C22 C23 N2 C24 162.2(2)
C22 C31 C32 C33 95.9(4)
C22 C31 C32 C37 -80.0(3)
C22 C31 N3 C39 74.6(4)
C22 C31 N3 C40 -90.0(4)
C22 C31 N3 C40A -141.2(11)
C23 C22 C31 C32 -73.8(3)
C23 C22 C31 N3 164.8(3)
C24 C25 C26 C27 179.6(3)
C24 C25 C30 C29 -179.2(4)
C25 C24 N2 C15 164.4(3)
C25 C24 N2 C23 -72.2(4)
C25 C26 C27 C28 -0.5(6)
C26 C25 C30 C29 -0.3(5)
C26 C27 C28 C29 -0.2(7)
C27 C28 C29 C30 0.7(7)
C28 C29 C30 C25 -0.4(6)
C30 C25 C26 C27 0.8(5)
C31 C22 C23 N1 154.9(2)
C31 C22 C23 N2 -79.6(3)
C31 C32 C33 C34 -171.3(3)
C31 C32 C37 C36 170.5(3)
C31 C32 C37 C38 -16.1(5)
C32 C31 N3 C39 -46.3(4)
C32 C31 N3 C40 149.1(4)
C32 C31 N3 C40A 97.9(11)
C32 C33 C34 C35 -0.8(6)
C32 C37 C38 C39 -13.2(6)
C33 C32 C37 C36 -5.5(5)
C33 C32 C37 C38 167.8(3)
C33 C34 C35 C36 -1.6(7)
C34 C35 C36 C37 0.4(7)
C35 C36 C37 C32 3.2(7)
C35 C36 C37 C38 -169.7(4)
C36 C37 C38 C39 159.7(4)
C37 C32 C33 C34 4.4(5)
C37 C38 C39 N3 11.9(6)
C38 C39 N3 C31 20.2(5)
C38 C39 N3 C40 -175.0(4)
C38 C39 N3 C40A -124.2(10)
C40 C41 C42 C43 179.2(6)
C40 C41 C46 C45 -179.8(6)
C40A C41A C42A C43A 175(2)
C40A C41A C46A C45A -175(2)
C41 C40 N3 C31 -36.5(6)
C41 C40 N3 C39 159.6(5)
C41 C42 C43 C44 0.8(10)
C41A C40A N3 C31 55.8(17)
C41A C40A N3 C39 -160.2(12)
C41A C42A C43A C44A 0.0
C42A C41A C46A C45A 0.0
C42A C43A C44A C45A 0.0
C43A C44A C45A C46A 0.0
C44A C45A C46A C41A 0.0
C46A C41A C42A C43A 0.0
C42 C41 C46 C45 0.1(9)
C42 C43 C44 C45 -0.3(11)
C43 C44 C45 C46 -0.3(10)
C44 C45 C46 C41 0.4(10)
C46 C41 C42 C43 -0.7(9)
N1 C7 C8 C9 173.5(4)
N1 C7 C8 C15 -3.9(5)
N1 C7 C12 C11 -152.4(3)
N1 C23 N2 C15 52.7(3)
N1 C23 N2 C24 -72.7(3)
N2 C15 C16 C17 157.2(3)
N2 C15 C16 C21 -27.6(4)
N2 C23 N1 C6 165.7(3)
N2 C23 N1 C7 -20.1(4)
N2 C24 C25 C26 -59.6(4)
N2 C24 C25 C30 119.3(4)
N3 C31 C32 C33 -139.6(3)
N3 C31 C32 C37 44.4(4)
N3 C40 C41 C42 -69.0(8)
N3 C40 C41 C46 110.9(7)
N3 C40A C41A C42A -124.0(15)
N3 C40A C41A C46A 51(2)
O1 C9 C10 C11 149.3(5)
